data_4063998
loop_
_publ_author_name
'Poulain, Aur\'elie'
'Canseco-Gonzalez, Daniel'
'Hynes-Roche, Rachel'
'M\"uller-Bunz, Helge'
'Schuster, Oliver'
'Stoeckli-Evans, Helen'
'Neels, Antonia'
'Albrecht, Martin'

_publ_section_title
;
 Synthesis and Tunability of Abnormal 1,2,3-Triazolylidene Palladium and
 Rhodium Complexes
;
_journal_issue 5
_journal_name_full Organometallics
_journal_page_first 1021
_journal_paper_doi 10.1021/om101076u
_journal_volume 30
_journal_year 2011
_chemical_formula_moiety 'C26 H34 I4 N6 Pd2, 2(C H2 Cl2)'
_chemical_formula_sum 'C28 H38 Cl4 I4 N6 Pd2'
_chemical_formula_weight 1320.84
_chemical_name_systematic
; 
 ? 
;
_space_group_IT_number 2
_symmetry_cell_setting triclinic
_symmetry_Int_Tables_number 2
_symmetry_space_group_name_Hall '-P 1'
_symmetry_space_group_name_H-M 'P -1'
_atom_sites_solution_hydrogens geom
_atom_sites_solution_primary direct
_atom_sites_solution_secondary difmap
_audit_creation_method SHELXL-97
_cell_angle_alpha 91.475(11)
_cell_angle_beta 94.257(11)
_cell_angle_gamma 112.019(10)
_cell_formula_units_Z 1
_cell_length_a 9.9204(14)
_cell_length_b 10.5994(13)
_cell_length_c 10.5337(14)
_cell_measurement_reflns_used 7261
_cell_measurement_temperature 173(2)
_cell_measurement_theta_max 25.55
_cell_measurement_theta_min 1.94
_cell_volume 1022.3(2)
_computing_cell_refinement 'X-Area V1.35'
_computing_data_collection 'X-Area V1.35 (Stoe & Cie, 2006)'
_computing_data_reduction 'X-RED32 V1.31 (Stoe & Cie, 2006)'
_computing_molecular_graphics 'PLATON  (Spek, 2009)'
_computing_publication_material SHELXL-97
_computing_structure_refinement 'SHELXL-97 (Sheldrick, 1997)'
_computing_structure_solution 'SHELXS-97 (Sheldrick, 1990)'
_diffrn_ambient_temperature 173(2)
_diffrn_measured_fraction_theta_full 0.958
_diffrn_measured_fraction_theta_max 0.958
_diffrn_measurement_device_type 'STOE IPDS-2'
_diffrn_measurement_method 'phi + omega scans'
_diffrn_radiation_monochromator graphite
_diffrn_radiation_source 'fine-focus sealed tube'
_diffrn_radiation_type MoK\a
_diffrn_radiation_wavelength 0.71073
_diffrn_reflns_av_R_equivalents 0.1113
_diffrn_reflns_av_sigmaI/netI 0.1079
_diffrn_reflns_limit_h_max 11
_diffrn_reflns_limit_h_min -11
_diffrn_reflns_limit_k_max 12
_diffrn_reflns_limit_k_min -12
_diffrn_reflns_limit_l_max 12
_diffrn_reflns_limit_l_min -12
_diffrn_reflns_number 7810
_diffrn_reflns_theta_full 25.19
_diffrn_reflns_theta_max 25.19
_diffrn_reflns_theta_min 1.94
_diffrn_standards_decay_% 0
_diffrn_standards_number 0
_exptl_absorpt_coefficient_mu 4.188
_exptl_absorpt_correction_T_max 0.576
_exptl_absorpt_correction_T_min 0.308
_exptl_absorpt_correction_type empirical
_exptl_absorpt_process_details 'DELrefABS in PLATON; Spek, 2009'
_exptl_crystal_colour yellow
_exptl_crystal_density_diffrn 2.146
_exptl_crystal_density_meas ?
_exptl_crystal_density_method 'not measured'
_exptl_crystal_description plate
_exptl_crystal_F_000 620
_exptl_crystal_size_max 0.20
_exptl_crystal_size_mid 0.18
_exptl_crystal_size_min 0.13
_refine_diff_density_max 1.504
_refine_diff_density_min -2.569
_refine_diff_density_rms 0.356
_refine_ls_extinction_method none
_refine_ls_goodness_of_fit_ref 0.996
_refine_ls_hydrogen_treatment constr
_refine_ls_matrix_type full
_refine_ls_number_parameters 200
_refine_ls_number_reflns 3523
_refine_ls_number_restraints 0
_refine_ls_restrained_S_all 0.996
_refine_ls_R_factor_all 0.1133
_refine_ls_R_factor_gt 0.0887
_refine_ls_shift/su_max <0.001
_refine_ls_shift/su_mean <0.001
_refine_ls_structure_factor_coef Fsqd
_refine_ls_weighting_details 'calc w=1/[\s^2^(Fo^2^)+(0.1962P)^2^] where P=(Fo^2^+2Fc^2^)/3'
_refine_ls_weighting_scheme calc
_refine_ls_wR_factor_gt 0.2291
_refine_ls_wR_factor_ref 0.2832
_reflns_number_gt 2254
_reflns_number_total 3523
_reflns_threshold_expression >2sigma(I)
_cod_data_source_file om101076u_si_002.cif
_cod_data_source_block complex-2e
_cod_depositor_comments
;
The following automatic conversions were performed:

'_symmetry_cell_setting' value 'Triclinic' changed to 'triclinic'
according to /home/saulius/struct/CIF-dictionaries/cif_core.dic
dictionary named 'cif_core.dic' version 2.4.1 from 2010-06-29.

Automatic conversion script
Id: cif_fix_values 1715 2011-07-08 13:25:40Z adriana 

The following automatic conversions were performed:

'_exptl_crystal_density_meas' value 'none' was changed to '?' - the
value is perceived as not measured.

Automatic conversion script
Id: cif_fix_values 3008 2015-01-20 13:52:24Z robertas 
;
_cod_database_code 4063998

loop_
_symmetry_equiv_pos_site_id
_symmetry_equiv_pos_as_xyz
1 x,y,z
2 -x,-y,-z

loop_
_atom_site_aniso_label
_atom_site_aniso_U_11
_atom_site_aniso_U_22
_atom_site_aniso_U_33
_atom_site_aniso_U_23
_atom_site_aniso_U_13
_atom_site_aniso_U_12
I1 0.0588(7) 0.0474(6) 0.0624(7) -0.0052(5) 0.0106(5) 0.0156(5)
I2 0.0671(7) 0.0312(6) 0.0604(7) 0.0027(4) 0.0079(5) 0.0150(5)
Pd1 0.0529(7) 0.0321(7) 0.0554(8) 0.0022(5) 0.0140(5) 0.0161(5)
N1 0.054(6) 0.041(6) 0.048(6) -0.011(5) 0.008(5) 0.020(5)
N2 0.067(7) 0.042(6) 0.056(7) 0.006(6) 0.015(6) 0.026(6)
N3 0.048(6) 0.034(6) 0.054(7) -0.002(5) 0.009(5) 0.016(5)
C1 0.056(8) 0.031(7) 0.064(9) 0.008(7) 0.018(7) 0.012(6)
C2 0.057(8) 0.023(6) 0.065(9) -0.007(6) 0.008(7) 0.016(6)
C3 0.065(9) 0.036(7) 0.088(11) 0.021(8) 0.043(8) 0.027(7)
C4 0.054(8) 0.045(8) 0.068(9) 0.007(7) 0.017(7) 0.023(7)
C5 0.070(9) 0.044(8) 0.061(9) -0.010(7) 0.024(8) 0.025(7)
C6 0.100(13) 0.069(11) 0.077(12) -0.011(10) 0.026(11) 0.046(11)
C7 0.078(11) 0.046(9) 0.104(14) 0.011(9) 0.057(11) 0.025(9)
C8 0.085(11) 0.051(9) 0.080(12) -0.003(9) 0.033(10) 0.020(9)
C9 0.072(9) 0.044(8) 0.057(9) 0.007(7) 0.036(8) 0.021(7)
C10 0.064(8) 0.049(8) 0.050(8) 0.002(7) 0.023(7) 0.028(7)
C11 0.050(8) 0.051(8) 0.065(9) 0.007(7) 0.027(7) 0.017(7)
C12 0.070(9) 0.054(9) 0.045(8) 0.009(7) 0.019(7) 0.018(8)
C13 0.049(8) 0.049(9) 0.096(13) -0.001(9) 0.008(8) 0.011(7)
Cl8 0.098(4) 0.063(3) 0.183(7) 0.019(4) 0.063(4) 0.030(3)
Cl9 0.089(3) 0.099(4) 0.126(5) -0.038(4) -0.012(3) 0.036(3)
C14 0.082(12) 0.058(11) 0.132(18) 0.034(12) 0.047(12) 0.029(10)

loop_
_atom_site_label
_atom_site_type_symbol
_atom_site_thermal_displace_type
_atom_site_fract_x
_atom_site_fract_y
_atom_site_fract_z
_atom_site_occupancy
_atom_site_U_iso_or_equiv
_atom_site_calc_flag
_atom_site_refinement_flags
I1 I Uani 0.21642(11) 0.40105(10) 0.16849(10) 1.000 0.0574(4) . .
I2 I Uani 0.39011(11) 0.31775(9) 0.47119(10) 1.000 0.0538(4) . .
Pd1 Pd Uani 0.40937(11) 0.54027(9) 0.35073(10) 1.000 0.0463(4) . .
N1 N Uani 0.5156(12) 0.7617(11) 0.1716(11) 1.000 0.047(3) . .
N2 N Uani 0.5184(13) 0.8817(11) 0.1344(12) 1.000 0.053(4) . .
N3 N Uani 0.4343(12) 0.9117(11) 0.2145(11) 1.000 0.045(4) . .
C1 C Uani 0.4250(15) 0.7091(13) 0.2665(15) 1.000 0.051(5) . .
C2 C Uani 0.3759(15) 0.8101(12) 0.2946(15) 1.000 0.048(4) . .
C3 C Uani 0.4115(16) 1.0382(13) 0.1940(17) 1.000 0.058(5) . .
C4 C Uani 0.2744(15) 0.8134(14) 0.3892(15) 1.000 0.054(5) . .
C5 C Uani 0.2947(17) 0.9277(15) 0.4661(15) 1.000 0.057(5) . .
C6 C Uani 0.194(2) 0.9265(19) 0.5490(19) 1.000 0.077(7) . .
C7 C Uani 0.0695(19) 0.8117(16) 0.5615(19) 1.000 0.073(7) . .
C8 C Uani 0.051(2) 0.6962(17) 0.4838(18) 1.000 0.072(6) . .
C9 C Uani 0.1503(17) 0.6970(15) 0.3967(15) 1.000 0.056(5) . .
C10 C Uani 0.6051(15) 0.6994(15) 0.1122(14) 1.000 0.051(5) . .
C11 C Uani 0.7646(15) 0.7551(15) 0.1642(15) 1.000 0.055(5) . .
C12 C Uani 0.8504(17) 0.8975(15) 0.1386(14) 1.000 0.057(5) . .
C13 C Uani 1.0054(16) 0.9426(16) 0.1977(19) 1.000 0.067(6) . .
Cl8 Cl Uani 0.6891(7) 0.3952(5) 0.2331(8) 1.000 0.112(3) . .
Cl9 Cl Uani 0.7884(6) 0.2318(7) 0.0675(7) 1.000 0.107(2) . .
C14 C Uani 0.826(2) 0.3896(18) 0.145(2) 1.000 0.087(8) . .
H3A H Uiso 0.47460 1.10920 0.25710 1.000 0.0870 calc R
H3B H Uiso 0.30910 1.02330 0.20300 1.000 0.0870 calc R
H3C H Uiso 0.43550 1.06680 0.10800 1.000 0.0870 calc R
H5 H Uiso 0.37920 1.00790 0.46150 1.000 0.0850 calc R
H6 H Uiso 0.20980 1.00710 0.59960 1.000 0.1160 calc R
H7 H Uiso 0.00080 0.81150 0.61970 1.000 0.1100 calc R
H8 H Uiso -0.03210 0.61500 0.49050 1.000 0.1080 calc R
H9 H Uiso 0.13320 0.61830 0.34290 1.000 0.0840 calc R
H10A H Uiso 0.59960 0.71240 0.01950 1.000 0.0770 calc R
H10B H Uiso 0.56340 0.60010 0.12360 1.000 0.0770 calc R
H11A H Uiso 0.76920 0.74690 0.25760 1.000 0.0820 calc R
H11B H Uiso 0.81180 0.69670 0.12790 1.000 0.0820 calc R
H12A H Uiso 0.80410 0.95740 0.17330 1.000 0.0860 calc R
H12B H Uiso 0.85090 0.90670 0.04530 1.000 0.0860 calc R
H13A H Uiso 1.05420 0.88880 0.15800 1.000 0.1010 calc R
H13B H Uiso 1.00510 0.92910 0.28940 1.000 0.1010 calc R
H13C H Uiso 1.05760 1.03940 0.18430 1.000 0.1010 calc R
H14A H Uiso 0.91670 0.41420 0.20180 1.000 0.1050 calc R
H14B H Uiso 0.84270 0.45890 0.08020 1.000 0.1050 calc R

loop_
_atom_type_symbol
_atom_type_description
_atom_type_scat_dispersion_real
_atom_type_scat_dispersion_imag
_atom_type_scat_source
C C 0.0033 0.0016 'International Tables Vol C Tables 4.2.6.8 and 6.1.1.4'
H H 0.0000 0.0000 'International Tables Vol C Tables 4.2.6.8 and 6.1.1.4'
Cl Cl 0.1484 0.1585 'International Tables Vol C Tables 4.2.6.8 and 6.1.1.4'
I I -0.4742 1.8119 'International Tables Vol C Tables 4.2.6.8 and 6.1.1.4'
N N 0.0061 0.0033 'International Tables Vol C Tables 4.2.6.8 and 6.1.1.4'
Pd Pd -0.9988 1.0072 'International Tables Vol C Tables 4.2.6.8 and 6.1.1.4'

loop_
_geom_angle_atom_site_label_1
_geom_angle_atom_site_label_2
_geom_angle_atom_site_label_3
_geom_angle
_geom_angle_site_symmetry_1
_geom_angle_site_symmetry_3
_geom_angle_publ_flag
Pd1 I2 Pd1 91.83(4) . 2_666 yes
I1 Pd1 I2 92.52(4) . . yes
I1 Pd1 C1 89.0(4) . . yes
I1 Pd1 I2 178.14(6) . 2_666 yes
I2 Pd1 C1 178.2(4) . . yes
I2 Pd1 I2 88.17(5) . 2_666 yes
I2 Pd1 C1 90.3(4) 2_666 . yes
N2 N1 C1 114.4(12) . . yes
N2 N1 C10 119.2(12) . . yes
C1 N1 C10 126.4(11) . . yes
N1 N2 N3 102.8(11) . . yes
N2 N3 C2 112.2(11) . . yes
N2 N3 C3 115.8(11) . . yes
C2 N3 C3 131.8(13) . . yes
Pd1 C1 N1 123.8(11) . . yes
Pd1 C1 C2 132.3(12) . . yes
N1 C1 C2 103.1(12) . . yes
N3 C2 C1 107.4(13) . . yes
N3 C2 C4 123.8(12) . . yes
C1 C2 C4 128.8(13) . . no
C2 C4 C5 123.2(13) . . no
C2 C4 C9 117.8(13) . . no
C5 C4 C9 119.1(15) . . no
C4 C5 C6 120.7(15) . . no
C5 C6 C7 122.4(17) . . no
C6 C7 C8 116.4(18) . . no
C7 C8 C9 121.9(16) . . no
C4 C9 C8 119.6(14) . . no
N1 C10 C11 114.7(12) . . yes
C10 C11 C12 116.2(13) . . no
C11 C12 C13 111.4(13) . . no
N3 C3 H3A 109.00 . . no
N3 C3 H3B 109.00 . . no
N3 C3 H3C 109.00 . . no
H3A C3 H3B 110.00 . . no
H3A C3 H3C 110.00 . . no
H3B C3 H3C 109.00 . . no
C4 C5 H5 120.00 . . no
C6 C5 H5 120.00 . . no
C5 C6 H6 119.00 . . no
C7 C6 H6 119.00 . . no
C6 C7 H7 122.00 . . no
C8 C7 H7 122.00 . . no
C7 C8 H8 119.00 . . no
C9 C8 H8 119.00 . . no
C4 C9 H9 120.00 . . no
C8 C9 H9 120.00 . . no
N1 C10 H10A 109.00 . . no
N1 C10 H10B 109.00 . . no
C11 C10 H10A 109.00 . . no
C11 C10 H10B 109.00 . . no
H10A C10 H10B 108.00 . . no
C10 C11 H11A 108.00 . . no
C10 C11 H11B 108.00 . . no
C12 C11 H11A 108.00 . . no
C12 C11 H11B 108.00 . . no
H11A C11 H11B 107.00 . . no
C11 C12 H12A 109.00 . . no
C11 C12 H12B 109.00 . . no
C13 C12 H12A 109.00 . . no
C13 C12 H12B 109.00 . . no
H12A C12 H12B 108.00 . . no
C12 C13 H13A 110.00 . . no
C12 C13 H13B 109.00 . . no
C12 C13 H13C 109.00 . . no
H13A C13 H13B 110.00 . . no
H13A C13 H13C 110.00 . . no
H13B C13 H13C 109.00 . . no
Cl8 C14 Cl9 113.9(11) . . yes
Cl8 C14 H14A 109.00 . . no
Cl8 C14 H14B 109.00 . . no
Cl9 C14 H14A 109.00 . . no
Cl9 C14 H14B 109.00 . . no
H14A C14 H14B 108.00 . . no

loop_
_geom_bond_atom_site_label_1
_geom_bond_atom_site_label_2
_geom_bond_distance
_geom_bond_site_symmetry_2
_geom_bond_publ_flag
I1 Pd1 2.5918(15) . yes
I2 Pd1 2.6574(14) . yes
I2 Pd1 2.6070(15) 2_666 yes
Pd1 C1 1.977(14) . yes
Cl8 C14 1.72(2) . yes
Cl9 C14 1.74(2) . yes
N1 C10 1.46(2) . yes
N1 N2 1.332(16) . yes
N1 C1 1.380(19) . yes
N2 N3 1.341(18) . yes
N3 C2 1.363(18) . yes
N3 C3 1.460(18) . yes
C1 C2 1.37(2) . no
C2 C4 1.48(2) . no
C4 C5 1.38(2) . no
C4 C9 1.39(2) . no
C5 C6 1.37(3) . no
C6 C7 1.39(3) . no
C7 C8 1.40(2) . no
C8 C9 1.39(3) . no
C10 C11 1.52(2) . no
C11 C12 1.47(2) . no
C12 C13 1.51(2) . no
C3 H3B 0.9800 . no
C3 H3A 0.9800 . no
C3 H3C 0.9800 . no
C5 H5 0.9500 . no
C6 H6 0.9500 . no
C7 H7 0.9500 . no
C8 H8 0.9500 . no
C9 H9 0.9500 . no
C10 H10B 0.9900 . no
C10 H10A 0.9900 . no
C11 H11B 0.9900 . no
C11 H11A 0.9900 . no
C12 H12B 0.9900 . no
C12 H12A 0.9900 . no
C13 H13C 0.9800 . no
C13 H13A 0.9800 . no
C13 H13B 0.9800 . no
C14 H14A 0.9900 . no
C14 H14B 0.9900 . no

loop_
_geom_contact_atom_site_label_1
_geom_contact_atom_site_label_2
_geom_contact_distance
_geom_contact_site_symmetry_2
_geom_contact_publ_flag
I1 I2 3.7928(16) . no
I1 C1 3.233(13) . no
I1 C14 3.82(2) 1_455 no
I1 C10 3.878(15) 2_665 no
I2 Cl8 3.892(8) . no
I2 C5 3.878(15) 1_545 no
I2 I1 3.7928(16) . no
I2 I2 3.6627(14) 2_666 no
I2 C1 3.280(16) 2_666 no
I2 C2 3.872(15) 2_666 no
I1 H9 3.2900 . no
I1 H10B 3.3700 . no
I1 H14A 3.0700 1_455 no
I1 H14B 3.1700 2_665 no
I1 H10A 3.2800 2_665 no
I1 H11B 3.2200 2_665 no
I2 H5 3.2400 1_545 no
I2 H11A 3.3300 2_666 no
Pd1 H10B 2.8900 . no
Cl8 I2 3.892(8) . no
Cl9 N2 3.376(15) 2_665 no
Cl8 H3A 3.0100 1_545 no
Cl8 H10B 3.0900 . no
N2 C12 3.23(2) . no
N2 Cl9 3.376(15) 2_665 no
N1 H12A 2.8300 . no
N2 H12A 2.6400 . no
N2 H3C 2.6600 2_675 no
N3 H5 2.9300 . no
C1 I2 3.280(16) 2_666 no
C1 I1 3.233(13) . no
C3 C5 3.25(2) . no
C5 C3 3.25(2) . no
C5 I2 3.878(15) 1_565 no
C10 I1 3.878(15) 2_665 no
C12 N2 3.23(2) . no
C14 I1 3.82(2) 1_655 no
C1 H9 2.8700 . no
C3 H5 2.8700 . no
C4 H3B 2.9400 . no
C5 H5 3.0800 2_676 no
C5 H3B 2.9700 . no
C12 H6 3.0900 2_676 no
C13 H3B 2.8000 1_655 no
H3A H5 2.5200 . no
H3A Cl8 3.0100 1_565 no
H3B C5 2.9700 . no
H3B C4 2.9400 . no
H3B H13C 2.5600 1_455 no
H3B C13 2.8000 1_455 no
H3B H13A 2.3900 1_455 no
H3C N2 2.6600 2_675 no
H5 C3 2.8700 . no
H5 H3A 2.5200 . no
H5 C5 3.0800 2_676 no
H5 N3 2.9300 . no
H5 I2 3.2400 1_565 no
H5 H5 2.5400 2_676 no
H6 C12 3.0900 2_676 no
H6 H12A 2.4300 2_676 no
H9 C1 2.8700 . no
H9 I1 3.2900 . no
H10A I1 3.2800 2_665 no
H10A H12B 2.5600 . no
H10B I1 3.3700 . no
H10B Pd1 2.8900 . no
H10B Cl8 3.0900 . no
H11A I2 3.3300 2_666 no
H11A H13B 2.4000 . no
H11B I1 3.2200 2_665 no
H11B H13A 2.4900 . no
H12A N1 2.8300 . no
H12A H6 2.4300 2_676 no
H12A N2 2.6400 . no
H12B H10A 2.5600 . no
H13A H11B 2.4900 . no
H13A H3B 2.3900 1_655 no
H13B H11A 2.4000 . no
H13C H3B 2.5600 1_655 no
H14A I1 3.0700 1_655 no
H14B I1 3.1700 2_665 no

loop_
_geom_torsion_atom_site_label_1
_geom_torsion_atom_site_label_2
_geom_torsion_atom_site_label_3
_geom_torsion_atom_site_label_4
_geom_torsion
_geom_torsion_site_symmetry_1
_geom_torsion_site_symmetry_3
_geom_torsion_site_symmetry_4
_geom_torsion_publ_flag
Pd1 I2 Pd1 I1 178.28(5) 2_666 . . no
Pd1 I2 Pd1 I2 -0.02(9) 2_666 . 2_666 no
Pd1 I2 Pd1 I2 0.00(5) . 2_666 2_666 no
Pd1 I2 Pd1 C1 -179.0(5) . 2_666 2_666 no
I1 Pd1 C1 N1 -85.9(12) . . . no
I1 Pd1 C1 C2 106.0(15) . . . no
I2 Pd1 C1 N1 92.4(12) 2_666 . . no
I2 Pd1 C1 C2 -75.8(15) 2_666 . . no
C1 N1 N2 N3 4.3(15) . . . no
C10 N1 N2 N3 -175.4(12) . . . no
N2 N1 C1 Pd1 -175.1(10) . . . no
N2 N1 C1 C2 -4.0(17) . . . no
C10 N1 C1 Pd1 5(2) . . . no
C10 N1 C1 C2 175.6(13) . . . no
N2 N1 C10 C11 80.5(16) . . . no
C1 N1 C10 C11 -99.1(17) . . . no
N1 N2 N3 C2 -2.8(15) . . . no
N1 N2 N3 C3 -177.8(12) . . . no
N2 N3 C2 C1 0.5(17) . . . no
N2 N3 C2 C4 -177.5(13) . . . no
C3 N3 C2 C1 174.5(15) . . . no
C3 N3 C2 C4 -4(2) . . . no
Pd1 C1 C2 N3 171.9(11) . . . no
Pd1 C1 C2 C4 -10(3) . . . no
N1 C1 C2 N3 1.9(16) . . . no
N1 C1 C2 C4 179.8(15) . . . no
N3 C2 C4 C5 -44(2) . . . no
N3 C2 C4 C9 133.8(16) . . . no
C1 C2 C4 C5 138.8(17) . . . no
C1 C2 C4 C9 -44(2) . . . no
C2 C4 C5 C6 177.6(16) . . . no
C9 C4 C5 C6 0(2) . . . no
C2 C4 C9 C8 -179.4(15) . . . no
C5 C4 C9 C8 -2(2) . . . no
C4 C5 C6 C7 1(3) . . . no
C5 C6 C7 C8 -1(3) . . . no
C6 C7 C8 C9 -1(3) . . . no
C7 C8 C9 C4 3(3) . . . no
N1 C10 C11 C12 -67.0(17) . . . no
C10 C11 C12 C13 178.4(14) . . . no
